data_1530381
loop_
_publ_author_name
'McCusker, L.B.'
'Seff, K.'

_publ_section_title
;
 Crystal structures of hydrated and partially dehydrated fully
 cadmium(II)-exchanged zeolite A
;
_journal_name_full 'Journal of Physical Chemistry'
_journal_page_first 166
_journal_page_last 174
_journal_volume 85
_journal_year 1981
_chemical_formula_sum 'Al12.29 Cd5.86 H69 O82.5 Si11.71'
_chemical_name_systematic 'Cd5.86 (Al12.29 Si11.71 O48) (H2 O)34.5'
_space_group_IT_number 221
_symmetry_space_group_name_Hall '-P 4 2 3'
_symmetry_space_group_name_H-M 'P m -3 m'
_cell_angle_alpha 90
_cell_angle_beta 90
_cell_angle_gamma 90
_cell_formula_units_Z 1
_cell_length_a 12.23
_cell_length_b 12.23
_cell_length_c 12.23
_cell_volume 1829.277
_citation_journal_id_ASTM JPCHAX
_cod_data_source_file McCusker_JPCHAX_1981_808.cif
_cod_data_source_block H69Al12.29Cd5.86O82.5Si11.71
_cod_original_cell_volume 1829.276
_cod_original_formula_sum 'H69 Al12.29 Cd5.86 O82.5 Si11.71'
_cod_database_code 1530381

loop_
_symmetry_equiv_pos_as_xyz
x,y,z
-y,x,z
-x,-y,z
y,-x,z
x,-y,-z
y,x,-z
-x,y,-z
-y,-x,-z
z,x,y
-x,z,y
-z,-x,y
x,-z,y
z,-x,-y
x,z,-y
-z,x,-y
-x,-z,-y
y,z,x
y,-z,-x
z,y,-x
-y,z,-x
-z,-y,-x
-y,-z,x
z,-y,x
-z,y,x
-x,-y,-z
y,-x,-z
x,y,-z
-y,x,-z
-x,y,z
-y,-x,z
x,-y,z
y,x,z
-z,-x,-y
x,-z,-y
z,x,-y
-x,z,-y
-z,x,y
-x,-z,y
z,-x,y
x,z,y
-y,-z,-x
-y,z,x
-z,-y,x
y,-z,x
z,y,x
y,z,-x
-z,y,-x
z,-y,-x

loop_
_atom_site_label
_atom_site_type_symbol
_atom_site_fract_x
_atom_site_fract_y
_atom_site_fract_z
_atom_site_occupancy
_atom_site_U_iso_or_equiv
O6 O-2 0.1789 0.3766 0.3766 0.2917 0.0
O9 O-2 0.4063 0.4063 0.4063 0.2875 0.0
Cd3 Cd+2 0.2511 0.2511 0.2511 0.18 0.0
O1 O-2 0 0.2091 0.5 1 0.0
O3 O-2 0.1148 0.1148 0.3401 1 0.0
Cd1 Cd+2 0.1246 0.1246 0.1246 0.1825 0.0
Al1 Al+3 0 0.1849 0.3696 0.512 0.0
O2 O-2 0 0.2979 0.2979 1 0.0
O5 O-2 0.3145 0.3145 0.3145 0.725 0.0
O7 O-2 0.2368 0.379 0.5 0.4167 0.0
Si1 Si+4 0 0.1849 0.3696 0.488 0.0
O8 O-2 0.0652 0.4339 0.5 0.2333 0.0
Cd2 Cd+2 0.1971 0.1971 0.1971 0.37 0.0
O4 O-2 0.0831 0.0831 0.0831 0.475 0.0
